data_2212349
loop_
_publ_author_name
'Amel Dakhlaoui'
'Khadija Gmigui'
'Leila Samia Smiri'

_publ_section_title
;
 A new amine phosphate templated by 1,4-diaminocyclohexane
;
_journal_coeditor_code SA2023
_journal_issue 2
_journal_name_full 'Acta Crystallographica Section E'
_journal_page_first o537
_journal_page_last o539
_journal_paper_doi 10.1107/S160053680605625X
_journal_volume 63
_journal_year 2007
_chemical_formula_iupac 'C6 H16 N2 2+, 2H2 O4 P -'
_chemical_formula_moiety 'C6 H16 N2 2+, 2(H2 O4 P -)'
_chemical_formula_sum 'C6 H20 N2 O8 P2'
_chemical_formula_weight 310.18
_chemical_name_systematic
;
cyclohexane-1,4-diammonium bis(dihydrogenphosphate)
;
_space_group_IT_number 14
_symmetry_cell_setting monoclinic
_symmetry_space_group_name_Hall '-P 2ybc'
_symmetry_space_group_name_H-M 'P 1 21/c 1'
_atom_sites_solution_hydrogens geom
_atom_sites_solution_primary direct
_atom_sites_solution_secondary difmap
_audit_creation_method SHELXL-97
_cell_angle_alpha 90.00
_cell_angle_beta 101.84(2)
_cell_angle_gamma 90.00
_cell_formula_units_Z 2
_cell_length_a 6.298(3)
_cell_length_b 8.606(2)
_cell_length_c 11.824(7)
_cell_measurement_reflns_used 32
_cell_measurement_temperature 293(2)
_cell_measurement_theta_max 15.5
_cell_measurement_theta_min 14.65
_cell_volume 627.2(5)
_computing_cell_refinement STADI4
_computing_data_collection 'STADI4 (Stoe & Cie, 1998)'
_computing_data_reduction 'X-RED (Stoe & Cie, 1998)'
_computing_molecular_graphics 'Diamond (Brandenburg, 2001)'
_computing_publication_material 'WinGX (Farrugia, 1999)'
_computing_structure_refinement 'SHELXL97 (Sheldrick, 1997)'
_computing_structure_solution 'SHELXS97 (Sheldrick, 1997)'
_diffrn_ambient_temperature 298(2)
_diffrn_measured_fraction_theta_full 0.98
_diffrn_measured_fraction_theta_max 0.98
_diffrn_measurement_device_type 'Siemens AED2'
_diffrn_measurement_method '2\q/\w scans'
_diffrn_radiation_monochromator graphite
_diffrn_radiation_source 'fine-focus sealed tube'
_diffrn_radiation_type MoK\a
_diffrn_radiation_wavelength 0.71073
_diffrn_reflns_av_R_equivalents 0.003
_diffrn_reflns_av_sigmaI/netI 0.0170
_diffrn_reflns_limit_h_max 8
_diffrn_reflns_limit_h_min -8
_diffrn_reflns_limit_k_max 12
_diffrn_reflns_limit_k_min 0
_diffrn_reflns_limit_l_max 16
_diffrn_reflns_limit_l_min 0
_diffrn_reflns_number 1775
_diffrn_reflns_theta_full 30.01
_diffrn_reflns_theta_max 30.01
_diffrn_reflns_theta_min 2.95
_diffrn_standards_decay_% 3
_diffrn_standards_interval_count 120
_diffrn_standards_interval_time 0
_diffrn_standards_number 3
_exptl_absorpt_coefficient_mu 0.383
_exptl_absorpt_correction_T_max 0.9962
_exptl_absorpt_correction_T_min 0.9924
_exptl_absorpt_correction_type analytical
_exptl_absorpt_process_details '(SHELXS76; Sheldrick, 1976)'
_exptl_crystal_colour colourless
_exptl_crystal_density_diffrn 1.642
_exptl_crystal_density_method 'not measured'
_exptl_crystal_description plate
_exptl_crystal_F_000 328
_exptl_crystal_size_max 0.24
_exptl_crystal_size_mid 0.13
_exptl_crystal_size_min 0.05
_refine_diff_density_max 0.631
_refine_diff_density_min -0.539
_refine_ls_extinction_method none
_refine_ls_goodness_of_fit_ref 1.088
_refine_ls_hydrogen_treatment refall
_refine_ls_matrix_type full
_refine_ls_number_parameters 122
_refine_ls_number_reflns 1668
_refine_ls_number_restraints 0
_refine_ls_restrained_S_all 1.088
_refine_ls_R_factor_all 0.0452
_refine_ls_R_factor_gt 0.0380
_refine_ls_shift/su_max 0.011
_refine_ls_shift/su_mean 0.001
_refine_ls_structure_factor_coef Fsqd
_refine_ls_weighting_details 'calc w=1/[\s^2^(Fo^2^)+(0.0563P)^2^+0.3355P] where P=(Fo^2^+2Fc^2^)/3'
_refine_ls_weighting_scheme calc
_refine_ls_wR_factor_gt 0.0979
_refine_ls_wR_factor_ref 0.1041
_reflns_number_gt 1480
_reflns_number_total 1771
_reflns_threshold_expression I>2\s(I)
_cod_data_source_file sa2023.cif
_cod_data_source_block I
_cod_original_sg_symbol_H-M 'P 21/c'
_cod_database_code 2212349
_cod_database_fobs_code 2212349

loop_
_symmetry_equiv_pos_as_xyz
'x, y, z'
'-x, y+1/2, -z+1/2'
'-x, -y, -z'
'x, -y-1/2, z-1/2'

loop_
_atom_site_type_symbol
_atom_site_label
_atom_site_fract_x
_atom_site_fract_y
_atom_site_fract_z
_atom_site_U_iso_or_equiv
_atom_site_adp_type
_atom_site_calc_flag
_atom_site_occupancy
P P1 0.90033(7) 0.07100(5) 0.65335(3) 0.01906(13) Uani d 1
O O1 0.8693(2) -0.07507(16) 0.72831(13) 0.0305(3) Uani d 1
H H1 0.972(6) -0.145(5) 0.748(3) 0.069(10) Uiso d 1
O O2 1.1478(2) 0.07760(16) 0.64862(12) 0.0276(3) Uani d 1
H H2 1.169(6) 0.044(4) 0.591(3) 0.056(9) Uiso d 1
O O3 0.8465(2) 0.21281(15) 0.71708(11) 0.0278(3) Uani d 1
O O4 0.7640(2) 0.04994(16) 0.53428(11) 0.0290(3) Uani d 1
N N 0.5412(3) 0.23941(18) 0.35683(14) 0.0258(3) Uani d 1
H H0A 0.605(4) 0.182(3) 0.414(2) 0.038(7) Uiso d 1
H H0B 0.421(4) 0.201(3) 0.315(2) 0.038(7) Uiso d 1
H H0C 0.635(5) 0.247(3) 0.305(2) 0.044(7) Uiso d 1
C C1 0.4974(3) 0.39518(19) 0.40346(14) 0.0210(3) Uani d 1
H H1A 0.433(4) 0.461(3) 0.3387(19) 0.027(6) Uiso d 1
C C2 0.7093(3) 0.4640(2) 0.46962(16) 0.0247(3) Uani d 1
H H2A 0.777(4) 0.393(3) 0.532(2) 0.028(6) Uiso d 1
H H2B 0.801(5) 0.477(3) 0.422(2) 0.049(8) Uiso d 1
C C3 0.3315(3) 0.3782(2) 0.47980(17) 0.0257(3) Uani d 1
H H3A 0.381(4) 0.313(3) 0.536(2) 0.034(6) Uiso d 1
H H3B 0.199(3) 0.334(2) 0.4364(17) 0.018(5) Uiso d 1

loop_
_atom_site_aniso_label
_atom_site_aniso_U_11
_atom_site_aniso_U_22
_atom_site_aniso_U_33
_atom_site_aniso_U_12
_atom_site_aniso_U_13
_atom_site_aniso_U_23
P1 0.0216(2) 0.0158(2) 0.0208(2) -0.00041(13) 0.00699(15) -0.00196(13)
O1 0.0304(7) 0.0224(6) 0.0410(7) 0.0019(5) 0.0130(5) 0.0102(5)
O2 0.0218(6) 0.0361(7) 0.0262(6) -0.0038(5) 0.0082(5) -0.0063(5)
O3 0.0347(7) 0.0191(6) 0.0340(7) -0.0022(5) 0.0174(5) -0.0063(5)
O4 0.0261(6) 0.0349(7) 0.0251(6) 0.0049(5) 0.0029(5) -0.0063(5)
N 0.0259(7) 0.0242(7) 0.0288(7) -0.0002(6) 0.0092(6) -0.0053(6)
C1 0.0225(7) 0.0192(7) 0.0221(7) 0.0005(6) 0.0065(6) -0.0007(5)
C2 0.0202(7) 0.0268(8) 0.0289(8) -0.0015(6) 0.0093(6) -0.0038(6)
C3 0.0234(8) 0.0240(8) 0.0323(8) -0.0052(6) 0.0117(7) -0.0037(7)

loop_
_atom_type_symbol
_atom_type_description
_atom_type_scat_dispersion_real
_atom_type_scat_dispersion_imag
_atom_type_scat_source
C C 0.0033 0.0016 'International Tables Vol C Tables 4.2.6.8 and 6.1.1.4'
H H 0.0000 0.0000 'International Tables Vol C Tables 4.2.6.8 and 6.1.1.4'
N N 0.0061 0.0033 'International Tables Vol C Tables 4.2.6.8 and 6.1.1.4'
O O 0.0106 0.0060 'International Tables Vol C Tables 4.2.6.8 and 6.1.1.4'
P P 0.1023 0.0942 'International Tables Vol C Tables 4.2.6.8 and 6.1.1.4'

loop_
_geom_angle_atom_site_label_1
_geom_angle_atom_site_label_2
_geom_angle_atom_site_label_3
_geom_angle_site_symmetry_1
_geom_angle_site_symmetry_3
_geom_angle
_geom_angle_publ_flag
O4 P1 O3 . . 114.95(8) yes
O4 P1 O2 . . 110.57(8) yes
O3 P1 O2 . . 108.33(7) yes
O4 P1 O1 . . 108.56(9) yes
O3 P1 O1 . . 107.36(8) yes
O2 P1 O1 . . 106.72(8) yes
P1 O1 H1 . . 121(2) no
P1 O2 H2 . . 112(3) no
C1 N H0A . . 108.1(18) no
C1 N H0B . . 109.7(17) no
H0A N H0B . . 116(2) no
C1 N H0C . . 111.5(17) no
H0A N H0C . . 107(2) no
H0B N H0C . . 104(2) no
N C1 C3 . . 109.49(14) ?
N C1 C2 . . 109.22(14) ?
C3 C1 C2 . . 111.66(14) ?
N C1 H1A . . 107.9(14) no
C3 C1 H1A . . 107.3(14) no
C2 C1 H1A . . 111.2(14) no
C1 C2 C3 . 3_666 110.29(14) ?
C1 C2 H2A . . 110.1(14) no
C3 C2 H2A 3_666 . 110.0(14) no
C1 C2 H2B . . 109.6(18) no
C3 C2 H2B 3_666 . 108.5(19) no
H2A C2 H2B . . 108(2) no
C1 C3 C2 . 3_666 109.79(14) ?
C1 C3 H3A . . 109.1(17) no
C2 C3 H3A 3_666 . 109.7(16) no
C1 C3 H3B . . 110.3(12) no
C2 C3 H3B 3_666 . 111.1(12) no
H3A C3 H3B . . 107(2) no

loop_
_geom_bond_atom_site_label_1
_geom_bond_atom_site_label_2
_geom_bond_site_symmetry_2
_geom_bond_distance
_geom_bond_publ_flag
P1 O4 . 1.5022(15) yes
P1 O3 . 1.5089(13) yes
P1 O2 . 1.5724(15) ?
P1 O1 . 1.5733(14) ?
O1 H1 . 0.88(4) no
O2 H2 . 0.78(3) no
N C1 . 1.497(2) ?
N H0A . 0.87(3) no
N H0B . 0.88(3) no
N H0C . 0.94(3) no
C1 C3 . 1.521(2) ?
C1 C2 . 1.522(2) ?
C1 H1A . 0.97(2) no
C2 H2A . 0.98(2) no
C2 H2B . 0.89(3) no
C3 C2 3_666 1.527(2) ?
C3 H3A . 0.88(2) no
C3 H3B . 0.96(2) no

loop_
_geom_hbond_atom_site_label_D
_geom_hbond_atom_site_label_H
_geom_hbond_atom_site_label_A
_geom_hbond_site_symmetry_A
_geom_hbond_distance_DH
_geom_hbond_distance_HA
_geom_hbond_distance_DA
_geom_hbond_angle_DHA
N H0A O4 . 0.87(3) 1.93(3) 2.797(2) 175(3)
O2 H2 O4 3_756 0.78(3) 1.81(3) 2.585(2) 174(3)
O1 H1 O3 2_746 0.88(4) 1.67(4) 2.545(2) 176(4)
N H0C O3 4_565 0.94(3) 1.88(3) 2.811(2) 171(2)
N H0B O1 3_656 0.88(3) 2.10(3) 2.937(2) 160(2)

loop_
_geom_torsion_atom_site_label_1
_geom_torsion_atom_site_label_2
_geom_torsion_atom_site_label_3
_geom_torsion_atom_site_label_4
_geom_torsion_site_symmetry_3
_geom_torsion_site_symmetry_4
_geom_torsion
_geom_torsion_publ_flag
H0C N C1 C2 . . -61.7(18) no
H0A N C1 C2 . . 56.1(18) no
H0A N C1 C3 . . -66.5(18) no
H0A N C1 H1A . . 177(2) no
H0B N C1 C2 . . -176.7(17) no
H0B N C1 C3 . . 60.7(17) no
H0C N C1 C3 . . 175.7(18) no
H0C N C1 H1A . . 59(2) no
H0B N C1 H1A . . -56(2) no
N C1 C2 C3 . 3_666 -178.89(14) no
C3 C1 C2 C3 . 3_666 -57.65(19) no
C2 C1 C3 C2 . 3_666 57.34(19) no
N C1 C3 C2 . 3_666 178.44(15) no
C1 C2 C3 C1 3_666 3_666 56.55(19) no
